data_7109835
loop_
_publ_author_name
'Peili Zhang'
'Mei Wang'
'Frederic Gloaguen'
'Lin Chen'
'Francois Quentel'
'Licheng Sun'

_publ_section_title
;
 Electrocatalytic hydrogen evolution from neutral water by molecular
 cobalt tripyridine-diamine complexes
;
_journal_name_full Chem.Commun.
_journal_page_first 9455
_journal_paper_doi 10.1039/c3cc43491e
_journal_volume 49
_journal_year 2013
_chemical_formula_sum 'C27 H31 B2 Co F8 N5 O4'
_chemical_formula_weight 722.12
_chemical_name_systematic
; 
 ? 
;
_space_group_IT_number 14
_symmetry_space_group_name_Hall '-P 2yn'
_symmetry_space_group_name_H-M 'P 1 21/n 1'
_atom_sites_solution_hydrogens geom
_atom_sites_solution_primary direct
_atom_sites_solution_secondary difmap
_audit_creation_method SHELXL-97
_cell_angle_alpha 90.00
_cell_angle_beta 111.606(3)
_cell_angle_gamma 90.00
_cell_formula_units_Z 4
_cell_length_a 11.4253(5)
_cell_length_b 23.1813(10)
_cell_length_c 13.1097(6)
_cell_measurement_temperature 296(2)
_cell_volume 3228.2(3)
_computing_structure_refinement 'SHELXL-97 (Sheldrick, 1997)'
_computing_structure_solution 'SHELXS-97 (Sheldrick, 1990)'
_diffrn_ambient_temperature 296(2)
_diffrn_measured_fraction_theta_full 1.000
_diffrn_measured_fraction_theta_max 1.000
_diffrn_radiation_monochromator graphite
_diffrn_radiation_source 'fine-focus sealed tube'
_diffrn_radiation_type MoK\a
_diffrn_radiation_wavelength 0.71073
_diffrn_reflns_av_R_equivalents 0.0523
_diffrn_reflns_av_sigmaI/netI 0.0639
_diffrn_reflns_limit_h_max 12
_diffrn_reflns_limit_h_min -13
_diffrn_reflns_limit_k_max 27
_diffrn_reflns_limit_k_min -26
_diffrn_reflns_limit_l_max 15
_diffrn_reflns_limit_l_min -15
_diffrn_reflns_number 19390
_diffrn_reflns_theta_full 25.00
_diffrn_reflns_theta_max 25.00
_diffrn_reflns_theta_min 1.89
_exptl_absorpt_coefficient_mu 0.619
_exptl_crystal_density_diffrn 1.486
_exptl_crystal_density_method 'not measured'
_exptl_crystal_F_000 1476
_refine_diff_density_max 0.712
_refine_diff_density_min -0.550
_refine_diff_density_rms 0.079
_refine_ls_extinction_method none
_refine_ls_goodness_of_fit_ref 1.103
_refine_ls_hydrogen_treatment mixed
_refine_ls_matrix_type full
_refine_ls_number_parameters 428
_refine_ls_number_reflns 5694
_refine_ls_number_restraints 3
_refine_ls_restrained_S_all 1.103
_refine_ls_R_factor_all 0.1129
_refine_ls_R_factor_gt 0.0842
_refine_ls_shift/su_max 0.134
_refine_ls_shift/su_mean 0.017
_refine_ls_structure_factor_coef Fsqd
_refine_ls_weighting_details 'calc w=1/[\s^2^(Fo^2^)+(0.1629P)^2^+1.0341P] where P=(Fo^2^+2Fc^2^)/3'
_refine_ls_weighting_scheme calc
_refine_ls_wR_factor_gt 0.2538
_refine_ls_wR_factor_ref 0.2732
_reflns_number_gt 3864
_reflns_number_total 5694
_reflns_threshold_expression >2sigma(I)
_cod_data_source_file c3cc43491e.txt
_cod_data_source_block ok
_cod_original_cell_volume 3228.2(2)
_cod_original_sg_symbol_H-M P2(1)/n
_cod_database_code 7109835

loop_
_symmetry_equiv_pos_as_xyz
'x, y, z'
'-x+1/2, y+1/2, -z+1/2'
'-x, -y, -z'
'x-1/2, -y-1/2, z-1/2'

loop_
_atom_site_label
_atom_site_type_symbol
_atom_site_fract_x
_atom_site_fract_y
_atom_site_fract_z
_atom_site_U_iso_or_equiv
_atom_site_adp_type
_atom_site_occupancy
_atom_site_symmetry_multiplicity
_atom_site_calc_flag
_atom_site_refinement_flags
Co Co 0.32853(6) 0.87797(3) 0.13171(5) 0.0586(2) Uani 1 1 d .
N2 N 0.3583(3) 0.83855(16) -0.0032(3) 0.0585(9) Uani 1 1 d .
N1 N 0.4833(4) 0.93507(19) 0.1852(3) 0.0684(11) Uani 1 1 d .
N3 N 0.4859(4) 0.82103(19) 0.2153(3) 0.0721(11) Uani 1 1 d .
O1 O 0.1894(4) 0.93094(19) 0.0335(4) 0.1017(14) Uani 1 1 d D
H1A H 0.1890 0.9610 0.0663 0.153 Uiso 1 1 calc RD
C12 C 0.2800(5) 0.8405(2) -0.1091(4) 0.0644(12) Uani 1 1 d .
H12A H 0.2082 0.8633 -0.1278 0.077 Uiso 1 1 calc R
C8 C 0.4616(5) 0.8067(2) 0.0222(4) 0.0648(12) Uani 1 1 d .
N4 N 0.2232(4) 0.80720(17) 0.1698(4) 0.0723(11) Uani 1 1 d .
N5 N 0.2740(4) 0.91248(18) 0.2654(4) 0.0739(11) Uani 1 1 d .
C21 C 0.1649(5) 0.7672(2) 0.0721(4) 0.0751(14) Uani 1 1 d .
H21A H 0.1160 0.7904 0.0094 0.090 Uiso 1 1 calc R
H21B H 0.2325 0.7495 0.0551 0.090 Uiso 1 1 calc R
C27 C -0.0481(6) 0.7287(3) 0.0518(5) 0.0876(17) Uani 1 1 d .
H27A H -0.0821 0.7643 0.0232 0.105 Uiso 1 1 calc R
C16 C 0.1755(6) 0.8861(2) 0.2750(5) 0.0839(17) Uani 1 1 d .
C22 C 0.0826(6) 0.7205(2) 0.0855(5) 0.0766(14) Uani 1 1 d .
C1 C 0.4901(6) 0.9868(2) 0.1445(5) 0.0818(15) Uani 1 1 d .
H1B H 0.4212 0.9998 0.0851 0.098 Uiso 1 1 calc R
C5 C 0.5827(5) 0.9146(3) 0.2695(4) 0.0830(17) Uani 1 1 d .
C7 C 0.5514(5) 0.8083(3) 0.1395(4) 0.0811(16) Uani 1 1 d .
H7A H 0.5936 0.7713 0.1587 0.097 Uiso 1 1 calc R
H7B H 0.6149 0.8375 0.1476 0.097 Uiso 1 1 calc R
C24 C 0.0504(11) 0.6242(3) 0.1379(8) 0.128(3) Uani 1 1 d .
H24A H 0.0845 0.5889 0.1684 0.154 Uiso 1 1 calc R
C11 C 0.3011(6) 0.8110(3) -0.1893(5) 0.0811(15) Uani 1 1 d .
H11A H 0.2453 0.8139 -0.2617 0.097 Uiso 1 1 calc R
C14 C 0.3176(6) 0.7782(3) 0.2646(5) 0.0898(18) Uani 1 1 d .
H14A H 0.2838 0.7417 0.2776 0.108 Uiso 1 1 calc R
H14B H 0.3353 0.8020 0.3294 0.108 Uiso 1 1 calc R
C15 C 0.1235(6) 0.8336(3) 0.1995(6) 0.0910(17) Uani 1 1 d .
H15A H 0.0908 0.8054 0.2369 0.109 Uiso 1 1 calc R
H15B H 0.0551 0.8458 0.1336 0.109 Uiso 1 1 calc R
C23 C 0.1277(8) 0.6673(3) 0.1260(7) 0.109(2) Uani 1 1 d .
H23A H 0.2133 0.6599 0.1462 0.131 Uiso 1 1 calc R
C19 C 0.2594(7) 0.9825(3) 0.3928(6) 0.102(2) Uani 1 1 d .
H19A H 0.2885 1.0168 0.4303 0.123 Uiso 1 1 calc R
C13 C 0.4375(6) 0.7674(2) 0.2457(5) 0.0915(19) Uani 1 1 d .
H13A H 0.5002 0.7517 0.3119 0.110 Uiso 1 1 calc R
H13B H 0.4224 0.7392 0.1876 0.110 Uiso 1 1 calc R
C17 C 0.1146(7) 0.9058(3) 0.3410(6) 0.101(2) Uani 1 1 d .
H17A H 0.0447 0.8866 0.3444 0.121 Uiso 1 1 calc R
C20 C 0.3182(7) 0.9593(3) 0.3270(5) 0.0921(18) Uani 1 1 d .
H20A H 0.3907 0.9769 0.3256 0.110 Uiso 1 1 calc R
C9 C 0.4857(6) 0.7746(3) -0.0571(5) 0.099(2) Uani 1 1 d .
H9A H 0.5570 0.7514 -0.0379 0.119 Uiso 1 1 calc R
C6 C 0.5678(6) 0.8545(3) 0.3082(5) 0.0907(18) Uani 1 1 d .
H6A H 0.6495 0.8360 0.3396 0.109 Uiso 1 1 calc R
H6B H 0.5316 0.8566 0.3644 0.109 Uiso 1 1 calc R
C26 C -0.1266(7) 0.6860(3) 0.0598(6) 0.098(2) Uani 1 1 d .
H26A H -0.2129 0.6924 0.0350 0.118 Uiso 1 1 calc R
C10 C 0.4041(7) 0.7772(3) -0.1634(5) 0.099(2) Uani 1 1 d .
H10A H 0.4192 0.7559 -0.2174 0.119 Uiso 1 1 calc R
C25 C -0.0784(10) 0.6335(4) 0.1042(8) 0.124(3) Uani 1 1 d .
H25A H -0.1312 0.6047 0.1116 0.148 Uiso 1 1 calc R
C2 C 0.5931(8) 1.0222(4) 0.1852(7) 0.113(2) Uani 1 1 d .
H2A H 0.5949 1.0582 0.1545 0.136 Uiso 1 1 calc R
C18 C 0.1601(8) 0.9553(3) 0.4024(7) 0.119(2) Uani 1 1 d .
H18A H 0.1226 0.9694 0.4494 0.143 Uiso 1 1 calc R
C4 C 0.6901(6) 0.9486(4) 0.3161(7) 0.119(3) Uani 1 1 d .
H4A H 0.7588 0.9352 0.3753 0.143 Uiso 1 1 calc R
C3 C 0.6917(8) 1.0027(5) 0.2718(9) 0.135(3) Uani 1 1 d .
H3A H 0.7622 1.0260 0.3023 0.162 Uiso 1 1 calc R
F7 F 1.0756(6) 0.8503(3) 0.5738(6) 0.182(2) Uani 1 1 d .
F8 F 0.9712(7) 0.9285(3) 0.5401(8) 0.224(3) Uani 1 1 d .
B2 B 0.9813(7) 0.8795(3) 0.5797(7) 0.086(2) Uani 1 1 d .
F4 F -0.3400(7) 0.9060(3) 0.0132(8) 0.220(3) Uani 1 1 d .
F6 F 0.9922(12) 0.8759(6) 0.6860(7) 0.308(6) Uani 1 1 d .
F5 F 0.8753(7) 0.8547(5) 0.5336(9) 0.261(5) Uani 1 1 d .
F2 F -0.1986(9) 0.8463(8) 0.1065(14) 0.355(8) Uani 1 1 d .
F1 F -0.1993(13) 0.8620(5) -0.0405(10) 0.296(5) Uani 1 1 d .
B1 B -0.230(3) 0.8909(9) 0.037(3) 0.299(12) Uani 1 1 d .
F3 F -0.1453(15) 0.9279(7) 0.063(2) 0.485(14) Uani 1 1 d .
O4 O 0.9776(9) 0.8828(6) 0.8755(9) 0.241(5) Uani 1 1 d .
O3 O 0.0807(17) 0.9697(7) -0.1607(9) 0.342(8) Uani 1 1 d .
O2 O 0.1661(18) 1.0335(8) 0.1198(13) 0.548(16) Uani 1 1 d .
H1D H 0.153(7) 0.928(2) -0.0358(18) 0.14(3) Uiso 1 1 d D

loop_
_atom_site_aniso_label
_atom_site_aniso_U_11
_atom_site_aniso_U_22
_atom_site_aniso_U_33
_atom_site_aniso_U_23
_atom_site_aniso_U_13
_atom_site_aniso_U_12
Co 0.0727(4) 0.0502(4) 0.0570(4) 0.0023(3) 0.0288(3) 0.0034(3)
N2 0.070(2) 0.056(2) 0.056(2) 0.0037(17) 0.0306(18) 0.0023(18)
N1 0.078(3) 0.069(3) 0.061(2) -0.002(2) 0.029(2) -0.002(2)
N3 0.092(3) 0.068(3) 0.055(2) 0.005(2) 0.026(2) 0.016(2)
O1 0.103(3) 0.084(3) 0.103(3) -0.007(2) 0.021(3) 0.030(2)
C12 0.070(3) 0.071(3) 0.057(3) 0.006(2) 0.029(2) -0.002(2)
C8 0.077(3) 0.066(3) 0.059(3) 0.006(2) 0.034(2) 0.014(2)
N4 0.108(3) 0.054(2) 0.072(3) -0.015(2) 0.053(2) -0.014(2)
N5 0.103(3) 0.058(2) 0.078(3) -0.016(2) 0.053(2) -0.009(2)
C21 0.115(4) 0.059(3) 0.069(3) -0.013(2) 0.055(3) -0.016(3)
C27 0.132(5) 0.074(4) 0.070(3) -0.014(3) 0.053(3) -0.016(4)
C16 0.116(4) 0.064(3) 0.093(4) -0.023(3) 0.063(4) -0.014(3)
C22 0.120(4) 0.054(3) 0.076(3) -0.015(2) 0.060(3) -0.018(3)
C1 0.107(4) 0.067(3) 0.081(4) -0.003(3) 0.046(3) -0.016(3)
C5 0.085(4) 0.103(4) 0.055(3) -0.018(3) 0.018(3) 0.011(3)
C7 0.081(3) 0.096(4) 0.066(3) -0.003(3) 0.025(3) 0.026(3)
C24 0.219(10) 0.052(4) 0.135(7) -0.012(4) 0.090(7) -0.026(5)
C11 0.098(4) 0.091(4) 0.057(3) -0.002(3) 0.032(3) -0.005(3)
C14 0.155(5) 0.063(3) 0.064(3) 0.000(3) 0.055(3) -0.005(3)
C15 0.117(4) 0.081(4) 0.103(4) -0.032(3) 0.073(4) -0.024(3)
C23 0.147(6) 0.062(4) 0.139(6) -0.014(4) 0.075(5) 0.001(4)
C19 0.154(6) 0.065(4) 0.117(5) -0.029(3) 0.083(4) -0.010(4)
C13 0.151(5) 0.061(3) 0.063(3) 0.012(3) 0.040(3) 0.026(3)
C17 0.116(4) 0.094(5) 0.122(5) -0.036(4) 0.077(4) -0.016(4)
C20 0.133(5) 0.068(3) 0.100(4) -0.025(3) 0.072(4) -0.019(3)
C9 0.112(4) 0.110(5) 0.077(4) -0.005(3) 0.037(3) 0.043(4)
C6 0.097(4) 0.107(5) 0.057(3) 0.004(3) 0.015(3) 0.026(4)
C26 0.129(5) 0.098(5) 0.089(4) -0.022(4) 0.064(4) -0.039(4)
C10 0.125(5) 0.113(5) 0.064(3) -0.004(3) 0.039(3) 0.032(4)
C25 0.163(7) 0.115(6) 0.127(6) -0.037(5) 0.093(6) -0.057(6)
C2 0.135(6) 0.100(5) 0.124(6) -0.031(5) 0.069(5) -0.037(5)
C18 0.154(6) 0.096(5) 0.153(6) -0.037(5) 0.109(5) -0.008(5)
C4 0.085(4) 0.149(7) 0.104(5) -0.053(5) 0.012(4) -0.017(5)
C3 0.115(6) 0.141(8) 0.154(8) -0.060(7) 0.056(6) -0.057(6)
F7 0.165(5) 0.195(6) 0.179(6) 0.014(5) 0.056(4) 0.073(5)
F8 0.273(7) 0.118(4) 0.362(10) 0.087(5) 0.211(7) 0.060(4)
B2 0.078(4) 0.075(4) 0.095(5) 0.011(4) 0.021(4) 0.004(3)
F4 0.229(6) 0.179(6) 0.321(9) 0.093(6) 0.183(6) 0.056(5)
F6 0.371(13) 0.445(17) 0.123(6) 0.038(7) 0.107(7) 0.102(11)
F5 0.150(6) 0.319(10) 0.273(10) 0.053(9) 0.031(6) -0.040(6)
F2 0.197(7) 0.419(19) 0.52(2) 0.080(16) 0.219(10) 0.103(10)
F1 0.442(14) 0.231(9) 0.315(12) 0.063(9) 0.258(12) 0.092(10)
B1 0.336(15) 0.133(12) 0.63(4) -0.062(18) 0.41(2) -0.051(14)
F3 0.420(18) 0.323(17) 0.80(4) -0.20(2) 0.33(2) -0.170(16)
O4 0.182(8) 0.368(16) 0.169(9) -0.001(8) 0.060(6) -0.011(8)
O3 0.53(2) 0.329(16) 0.178(9) 0.059(11) 0.144(12) 0.165(17)
O2 0.59(2) 0.52(2) 0.306(16) -0.190(16) -0.102(17) 0.44(2)

loop_
_atom_type_symbol
_atom_type_description
_atom_type_scat_dispersion_real
_atom_type_scat_dispersion_imag
_atom_type_scat_source
C C 0.0033 0.0016 'International Tables Vol C Tables 4.2.6.8 and 6.1.1.4'
H H 0.0000 0.0000 'International Tables Vol C Tables 4.2.6.8 and 6.1.1.4'
B B 0.0013 0.0007 'International Tables Vol C Tables 4.2.6.8 and 6.1.1.4'
N N 0.0061 0.0033 'International Tables Vol C Tables 4.2.6.8 and 6.1.1.4'
O O 0.0106 0.0060 'International Tables Vol C Tables 4.2.6.8 and 6.1.1.4'
F F 0.0171 0.0103 'International Tables Vol C Tables 4.2.6.8 and 6.1.1.4'
Co Co 0.3494 0.9721 'International Tables Vol C Tables 4.2.6.8 and 6.1.1.4'

loop_
_geom_angle_atom_site_label_1
_geom_angle_atom_site_label_2
_geom_angle_atom_site_label_3
_geom_angle
O1 Co N1 101.22(19)
O1 Co N2 93.42(18)
N1 Co N2 100.07(15)
O1 Co N3 171.32(19)
N1 Co N3 77.11(18)
N2 Co N3 78.60(15)
O1 Co N4 103.1(2)
N1 Co N4 148.64(17)
N2 Co N4 97.87(15)
N3 Co N4 81.53(18)
O1 Co N5 84.35(19)
N1 Co N5 87.47(16)
N2 Co N5 172.43(15)
N3 Co N5 104.00(17)
N4 Co N5 75.68(15)
C8 N2 C12 118.0(4)
C8 N2 Co 115.5(3)
C12 N2 Co 126.5(3)
C1 N1 C5 119.5(5)
C1 N1 Co 126.8(4)
C5 N1 Co 113.7(4)
C6 N3 C13 114.3(5)
C6 N3 C7 109.9(5)
C13 N3 C7 110.2(5)
C6 N3 Co 104.8(3)
C13 N3 Co 109.0(4)
C7 N3 Co 108.2(3)
Co O1 H1A 109.5
Co O1 H1D 126(3)
H1A O1 H1D 121.6
N2 C12 C11 123.0(5)
N2 C12 H12A 118.5
C11 C12 H12A 118.5
N2 C8 C9 121.0(5)
N2 C8 C7 116.9(4)
C9 C8 C7 122.1(5)
C15 N4 C14 111.4(5)
C15 N4 C21 109.6(4)
C14 N4 C21 112.9(4)
C15 N4 Co 107.0(3)
C14 N4 Co 103.9(3)
C21 N4 Co 111.7(3)
C16 N5 C20 117.5(5)
C16 N5 Co 113.8(3)
C20 N5 Co 128.2(4)
C22 C21 N4 116.4(4)
C22 C21 H21A 108.2
N4 C21 H21A 108.2
C22 C21 H21B 108.2
N4 C21 H21B 108.2
H21A C21 H21B 107.3
C26 C27 C22 122.0(6)
C26 C27 H27A 119.0
C22 C27 H27A 119.0
N5 C16 C17 123.4(5)
N5 C16 C15 116.2(5)
C17 C16 C15 120.2(6)
C23 C22 C27 116.7(6)
C23 C22 C21 122.6(6)
C27 C22 C21 120.7(5)
N1 C1 C2 123.6(6)
N1 C1 H1B 118.2
C2 C1 H1B 118.2
N1 C5 C4 120.0(7)
N1 C5 C6 115.8(5)
C4 C5 C6 124.2(6)
N3 C7 C8 111.7(4)
N3 C7 H7A 109.3
C8 C7 H7A 109.3
N3 C7 H7B 109.3
C8 C7 H7B 109.3
H7A C7 H7B 107.9
C23 C24 C25 119.9(8)
C23 C24 H24A 120.1
C25 C24 H24A 120.1
C12 C11 C10 119.2(5)
C12 C11 H11A 120.4
C10 C11 H11A 120.4
N4 C14 C13 111.5(4)
N4 C14 H14A 109.3
C13 C14 H14A 109.3
N4 C14 H14B 109.3
C13 C14 H14B 109.3
H14A C14 H14B 108.0
N4 C15 C16 110.3(5)
N4 C15 H15A 109.6
C16 C15 H15A 109.6
N4 C15 H15B 109.6
C16 C15 H15B 109.6
H15A C15 H15B 108.1
C22 C23 C24 122.1(8)
C22 C23 H23A 118.9
C24 C23 H23A 118.9
C18 C19 C20 119.9(6)
C18 C19 H19A 120.1
C20 C19 H19A 120.1
N3 C13 C14 111.1(5)
N3 C13 H13A 109.4
C14 C13 H13A 109.4
N3 C13 H13B 109.4
C14 C13 H13B 109.4
H13A C13 H13B 108.0
C16 C17 C18 118.2(6)
C16 C17 H17A 120.9
C18 C17 H17A 120.9
N5 C20 C19 122.0(6)
N5 C20 H20A 119.0
C19 C20 H20A 119.0
C10 C9 C8 119.6(6)
C10 C9 H9A 120.2
C8 C9 H9A 120.2
N3 C6 C5 109.1(4)
N3 C6 H6A 109.9
C5 C6 H6A 109.9
N3 C6 H6B 109.9
C5 C6 H6B 109.9
H6A C6 H6B 108.3
C27 C26 C25 120.1(8)
C27 C26 H26A 119.9
C25 C26 H26A 119.9
C11 C10 C9 119.2(6)
C11 C10 H10A 120.4
C9 C10 H10A 120.4
C26 C25 C24 119.1(7)
C26 C25 H25A 120.4
C24 C25 H25A 120.4
C3 C2 C1 117.2(8)
C3 C2 H2A 121.4
C1 C2 H2A 121.4
C19 C18 C17 118.8(6)
C19 C18 H18A 120.6
C17 C18 H18A 120.6
C3 C4 C5 118.2(7)
C3 C4 H4A 120.9
C5 C4 H4A 120.9
C2 C3 C4 121.4(7)
C2 C3 H3A 119.3
C4 C3 H3A 119.3
F8 B2 F5 106.8(8)
F8 B2 F7 113.8(8)
F5 B2 F7 113.7(9)
F8 B2 F6 116.5(10)
F5 B2 F6 99.9(9)
F7 B2 F6 105.4(8)
F4 B1 F3 119.5(19)
F4 B1 F2 112.5(14)
F3 B1 F2 111(3)
F4 B1 F1 118(3)
F3 B1 F1 99.1(14)
F2 B1 F1 92.9(15)

loop_
_geom_bond_atom_site_label_1
_geom_bond_atom_site_label_2
_geom_bond_distance
Co O1 2.046(4)
Co N1 2.112(4)
Co N2 2.126(4)
Co N3 2.174(4)
Co N4 2.198(4)
Co N5 2.215(4)
N2 C8 1.327(6)
N2 C12 1.347(6)
N1 C1 1.327(7)
N1 C5 1.346(7)
N3 C6 1.457(7)
N3 C13 1.474(8)
N3 C7 1.476(7)
O1 H1A 0.8200
O1 H1D 0.850(18)
C12 C11 1.349(8)
C12 H12A 0.9300
C8 C9 1.385(8)
C8 C7 1.503(7)
N4 C15 1.466(7)
N4 C14 1.474(7)
N4 C21 1.522(6)
N5 C16 1.328(7)
N5 C20 1.336(7)
C21 C22 1.486(7)
C21 H21A 0.9700
C21 H21B 0.9700
C27 C26 1.366(8)
C27 C22 1.405(8)
C27 H27A 0.9300
C16 C17 1.373(8)
C16 C15 1.542(8)
C22 C23 1.367(9)
C1 C2 1.371(9)
C1 H1B 0.9300
C5 C4 1.396(9)
C5 C6 1.513(10)
C7 H7A 0.9700
C7 H7B 0.9700
C24 C23 1.380(11)
C24 C25 1.389(12)
C24 H24A 0.9300
C11 C10 1.349(8)
C11 H11A 0.9300
C14 C13 1.500(8)
C14 H14A 0.9700
C14 H14B 0.9700
C15 H15A 0.9700
C15 H15B 0.9700
C23 H23A 0.9300
C19 C18 1.343(10)
C19 C20 1.382(8)
C19 H19A 0.9300
C13 H13A 0.9700
C13 H13B 0.9700
C17 C18 1.388(10)
C17 H17A 0.9300
C20 H20A 0.9300
C9 C10 1.363(8)
C9 H9A 0.9300
C6 H6A 0.9700
C6 H6B 0.9700
C26 C25 1.372(12)
C26 H26A 0.9300
C10 H10A 0.9300
C25 H25A 0.9300
C2 C3 1.349(12)
C2 H2A 0.9300
C18 H18A 0.9300
C4 C3 1.385(13)
C4 H4A 0.9300
C3 H3A 0.9300
F7 B2 1.298(9)
F8 B2 1.238(9)
B2 F5 1.274(10)
B2 F6 1.355(12)
F4 B1 1.23(2)
F2 B1 1.33(3)
F1 B1 1.37(2)
B1 F3 1.24(2)
